data_4506812
loop_
_publ_author_name
'Gangavaram, Swarupa'
'Raghavender, S.'
'Sanphui, Palash'
'Pal, Sharmistha'
'Manjunatha, Sulur G.'
'Nambiar, Sudhir'
'Nangia, Ashwini'

_publ_section_title
;
 Polymorphs and Cocrystals of Nalidixic Acid
;
_journal_issue 10
_journal_name_full 'Crystal Growth &amp; Design'
_journal_page_first 4963
_journal_paper_doi 10.1021/cg300895c
_journal_volume 12
_journal_year 2012
_chemical_formula_sum 'C18 H18 N2 O5'
_chemical_formula_weight 342.34
_chemical_name_systematic
; 
 ? 
;
_space_group_IT_number 19
_symmetry_cell_setting orthorhombic
_symmetry_space_group_name_Hall 'P 2ac 2ab'
_symmetry_space_group_name_H-M 'P 21 21 21'
_atom_sites_solution_hydrogens geom
_atom_sites_solution_primary direct
_atom_sites_solution_secondary difmap
_audit_creation_method SHELXL-97
_cell_angle_alpha 90.00
_cell_angle_beta 90.00
_cell_angle_gamma 90.00
_cell_formula_units_Z 4
_cell_length_a 7.9735(11)
_cell_length_b 8.0661(11)
_cell_length_c 25.497(3)
_cell_measurement_reflns_used 751
_cell_measurement_temperature 298(2)
_cell_measurement_theta_max 1.0000
_cell_measurement_theta_min 0.63037
_cell_volume 1639.8(4)
_computing_structure_refinement 'SHELXL-97 (Sheldrick, 1997)'
_computing_structure_solution 'SHELXS-97 (Sheldrick, 1990)'
_diffrn_ambient_temperature 298(2)
_diffrn_measured_fraction_theta_full 0.950
_diffrn_measured_fraction_theta_max 0.950
_diffrn_measurement_device_type 'Xcalibur, Eos, Gemini'
_diffrn_measurement_method '\w scans'
_diffrn_radiation_monochromator graphite
_diffrn_radiation_source 'fine-focus sealed tube'
_diffrn_radiation_type MoK\a
_diffrn_radiation_wavelength 0.71073
_diffrn_reflns_av_R_equivalents 0.0173
_diffrn_reflns_av_sigmaI/netI 0.0493
_diffrn_reflns_limit_h_max 8
_diffrn_reflns_limit_h_min -6
_diffrn_reflns_limit_k_max 9
_diffrn_reflns_limit_k_min -3
_diffrn_reflns_limit_l_max 15
_diffrn_reflns_limit_l_min -29
_diffrn_reflns_number 3095
_diffrn_reflns_theta_full 24.71
_diffrn_reflns_theta_max 24.71
_diffrn_reflns_theta_min 2.99
_exptl_absorpt_coefficient_mu 0.102
_exptl_absorpt_correction_T_max 0.9758
_exptl_absorpt_correction_T_min 0.9641
_exptl_absorpt_correction_type multi-scan
_exptl_absorpt_process_details SADABS
_exptl_crystal_colour colorless
_exptl_crystal_density_diffrn 1.387
_exptl_crystal_density_method 'not measured'
_exptl_crystal_description plate
_exptl_crystal_F_000 720
_exptl_crystal_size_max 0.36
_exptl_crystal_size_mid 0.30
_exptl_crystal_size_min 0.24
_refine_diff_density_max 0.153
_refine_diff_density_min -0.205
_refine_diff_density_rms 0.040
_refine_ls_abs_structure_details 'Flack H D (1983), Acta Cryst. A39, 876-881'
_refine_ls_abs_structure_Flack 0(2)
_refine_ls_extinction_method none
_refine_ls_goodness_of_fit_ref 1.047
_refine_ls_matrix_type full
_refine_ls_number_parameters 231
_refine_ls_number_reflns 2380
_refine_ls_number_restraints 0
_refine_ls_restrained_S_all 1.047
_refine_ls_R_factor_all 0.0740
_refine_ls_R_factor_gt 0.0522
_refine_ls_shift/su_max 0.000
_refine_ls_shift/su_mean 0.000
_refine_ls_structure_factor_coef Fsqd
_refine_ls_weighting_details 'calc w=1/[\s^2^(Fo^2^)+(0.0350P)^2^+0.3028P] where P=(Fo^2^+2Fc^2^)/3'
_refine_ls_weighting_scheme calc
_refine_ls_wR_factor_gt 0.0961
_refine_ls_wR_factor_ref 0.1047
_reflns_number_gt 1801
_reflns_number_total 2380
_reflns_threshold_expression >2sigma(I)
_cod_data_source_file cg300895c_si_006.cif
_cod_data_source_block NA-RES
_cod_depositor_comments
;
The following automatic conversions were performed:

'_exptl_absorpt_correction_type' value 'multi-scan'' was replaced
with the value 'multi-scan' as specified in the replacement file
'src/cod-tools/trunk/data/replacement-values/replacement_values.lst'.

Automatic conversion script
Id: cif_fix_values 5376 2017-05-30 11:51:03Z andrius 
;
_cod_original_sg_symbol_H-M P212121
_cod_database_code 4506812

loop_
_symmetry_equiv_pos_as_xyz
'x, y, z'
'-x+1/2, -y, z+1/2'
'x+1/2, -y+1/2, -z'
'-x, y+1/2, -z+1/2'

loop_
_atom_site_label
_atom_site_type_symbol
_atom_site_fract_x
_atom_site_fract_y
_atom_site_fract_z
_atom_site_U_iso_or_equiv
_atom_site_adp_type
_atom_site_occupancy
_atom_site_symmetry_multiplicity
_atom_site_calc_flag
_atom_site_refinement_flags
O3 O 0.6209(4) 0.5293(4) 0.09059(10) 0.0720(9) Uani 1 1 d .
H3 H 0.6587 0.4734 0.0665 0.108 Uiso 1 1 calc R
O1 O 0.7705(3) 0.3068(3) 0.04090(9) 0.0615(8) Uani 1 1 d .
N1 N 0.8057(3) 0.0402(4) 0.17653(10) 0.0393(7) Uani 1 1 d .
C10 C 0.8744(4) -0.0243(4) 0.13091(13) 0.0366(8) Uani 1 1 d .
O2 O 0.5864(4) 0.5063(3) 0.17590(11) 0.0723(9) Uani 1 1 d .
C5 C 0.7845(4) 0.2251(4) 0.08301(13) 0.0427(9) Uani 1 1 d .
N2 N 0.9488(4) -0.1734(4) 0.13486(11) 0.0436(7) Uani 1 1 d .
C4 C 0.7232(4) 0.2854(4) 0.13139(13) 0.0411(9) Uani 1 1 d .
C6 C 0.8639(4) 0.0666(5) 0.08448(13) 0.0408(9) Uani 1 1 d .
C3 C 0.7332(4) 0.1889(5) 0.17540(13) 0.0413(8) Uani 1 1 d .
H3A H 0.6868 0.2295 0.2063 0.050 Uiso 1 1 calc R
C12 C 0.6390(5) 0.4476(5) 0.13550(16) 0.0539(10) Uani 1 1 d .
C9 C 1.0151(4) -0.2367(5) 0.09164(15) 0.0478(10) Uani 1 1 d .
O4 O 0.4303(4) -0.2074(4) 0.20204(9) 0.0608(7) Uani 1 1 d .
H4 H 0.4767 -0.2855 0.1875 0.091 Uiso 1 1 calc R
O5 O 0.4400(4) -0.0031(4) 0.02851(9) 0.0742(9) Uani 1 1 d .
H5 H 0.3955 0.0681 0.0102 0.111 Uiso 1 1 calc R
C13 C 0.4001(4) 0.0235(5) 0.07964(13) 0.0479(10) Uani 1 1 d .
C14 C 0.4385(4) -0.1028(5) 0.11390(13) 0.0448(9) Uani 1 1 d .
H14 H 0.4878 -0.2000 0.1017 0.054 Uiso 1 1 calc R
C7 C 0.9312(5) -0.0068(5) 0.03978(13) 0.0530(10) Uani 1 1 d .
H7 H 0.9241 0.0468 0.0076 0.064 Uiso 1 1 calc R
C8 C 1.0074(5) -0.1570(5) 0.04334(15) 0.0595(12) Uani 1 1 d .
H8 H 1.0539 -0.2062 0.0137 0.071 Uiso 1 1 calc R
C15 C 0.4027(4) -0.0835(5) 0.16650(13) 0.0437(9) Uani 1 1 d .
C1 C 0.9657(5) -0.0338(6) 0.25587(15) 0.0703(13) Uani 1 1 d .
H1A H 1.0588 -0.0697 0.2349 0.105 Uiso 1 1 calc R
H1B H 0.9614 -0.0979 0.2876 0.105 Uiso 1 1 calc R
H1C H 0.9790 0.0813 0.2645 0.105 Uiso 1 1 calc R
C16 C 0.3380(4) 0.0626(5) 0.18462(15) 0.0535(11) Uani 1 1 d .
H16 H 0.3201 0.0778 0.2203 0.064 Uiso 1 1 calc R
C2 C 0.8067(4) -0.0572(5) 0.22583(12) 0.0484(10) Uani 1 1 d .
H2A H 0.7929 -0.1738 0.2176 0.058 Uiso 1 1 calc R
H2B H 0.7126 -0.0235 0.2475 0.058 Uiso 1 1 calc R
C17 C 0.2994(5) 0.1864(5) 0.14995(15) 0.0592(11) Uani 1 1 d .
H17 H 0.2533 0.2848 0.1623 0.071 Uiso 1 1 calc R
C11 C 1.1003(5) -0.4015(5) 0.09694(16) 0.0663(12) Uani 1 1 d .
H11A H 1.2032 -0.3881 0.1160 0.099 Uiso 1 1 calc R
H11B H 1.1242 -0.4452 0.0627 0.099 Uiso 1 1 calc R
H11C H 1.0282 -0.4767 0.1155 0.099 Uiso 1 1 calc R
C18 C 0.3279(4) 0.1678(5) 0.09710(15) 0.0525(10) Uani 1 1 d .
H18 H 0.2988 0.2513 0.0736 0.063 Uiso 1 1 calc R

loop_
_atom_site_aniso_label
_atom_site_aniso_U_11
_atom_site_aniso_U_22
_atom_site_aniso_U_33
_atom_site_aniso_U_23
_atom_site_aniso_U_13
_atom_site_aniso_U_12
O3 0.109(2) 0.0511(18) 0.0555(17) 0.0122(16) 0.0006(17) 0.0249(18)
O1 0.0912(19) 0.0542(17) 0.0391(14) 0.0125(14) 0.0038(14) 0.0098(16)
N1 0.0421(17) 0.0406(18) 0.0352(15) 0.0057(15) -0.0008(14) 0.0015(15)
C10 0.037(2) 0.035(2) 0.0373(19) 0.0003(18) -0.0016(16) -0.0045(17)
O2 0.110(2) 0.0511(18) 0.0558(16) -0.0012(16) 0.0078(17) 0.0199(19)
C5 0.050(2) 0.039(2) 0.039(2) 0.0056(18) -0.0050(19) -0.0046(18)
N2 0.0491(17) 0.0384(17) 0.0431(16) 0.0009(16) -0.0024(15) -0.0002(15)
C4 0.047(2) 0.041(2) 0.0348(18) 0.0026(18) -0.0004(18) -0.0031(19)
C6 0.046(2) 0.042(2) 0.0339(19) 0.0000(18) 0.0013(17) -0.0032(17)
C3 0.042(2) 0.044(2) 0.0373(19) -0.0031(19) 0.0050(17) -0.0013(18)
C12 0.065(3) 0.042(2) 0.054(2) 0.007(2) -0.002(2) 0.001(2)
C9 0.051(2) 0.044(2) 0.048(2) -0.002(2) -0.0013(19) 0.0002(19)
O4 0.083(2) 0.0585(18) 0.0410(14) 0.0044(14) 0.0048(15) 0.0106(17)
O5 0.121(2) 0.062(2) 0.0389(14) -0.0013(14) -0.0005(16) 0.025(2)
C13 0.055(2) 0.050(2) 0.039(2) -0.009(2) -0.0054(19) 0.000(2)
C14 0.053(2) 0.043(2) 0.039(2) -0.0038(18) -0.0006(19) 0.006(2)
C7 0.065(3) 0.057(3) 0.037(2) 0.007(2) -0.0015(19) 0.001(2)
C8 0.076(3) 0.054(3) 0.048(2) -0.011(2) 0.006(2) 0.002(2)
C15 0.040(2) 0.049(2) 0.042(2) 0.000(2) -0.0015(18) -0.0022(19)
C1 0.065(3) 0.092(4) 0.054(2) 0.018(3) -0.010(2) -0.018(3)
C16 0.055(2) 0.059(3) 0.047(2) -0.012(2) 0.0131(19) 0.003(2)
C2 0.052(2) 0.052(2) 0.041(2) 0.0142(19) 0.0065(18) -0.002(2)
C17 0.061(3) 0.050(2) 0.067(3) -0.006(2) 0.012(2) 0.014(2)
C11 0.075(3) 0.053(2) 0.071(3) -0.012(2) 0.003(2) 0.012(2)
C18 0.055(2) 0.047(2) 0.055(2) 0.004(2) 0.000(2) 0.010(2)

loop_
_atom_type_symbol
_atom_type_description
_atom_type_scat_dispersion_real
_atom_type_scat_dispersion_imag
_atom_type_scat_source
C C 0.0033 0.0016 'International Tables Vol C Tables 4.2.6.8 and 6.1.1.4'
H H 0.0000 0.0000 'International Tables Vol C Tables 4.2.6.8 and 6.1.1.4'
N N 0.0061 0.0033 'International Tables Vol C Tables 4.2.6.8 and 6.1.1.4'
O O 0.0106 0.0060 'International Tables Vol C Tables 4.2.6.8 and 6.1.1.4'

loop_
_geom_angle_atom_site_label_1
_geom_angle_atom_site_label_2
_geom_angle_atom_site_label_3
_geom_angle
C12 O3 H3 109.5
C3 N1 C10 119.4(3)
C3 N1 C2 119.9(3)
C10 N1 C2 120.6(3)
N2 C10 N1 116.6(3)
N2 C10 C6 124.1(3)
N1 C10 C6 119.4(3)
O1 C5 C4 122.1(3)
O1 C5 C6 121.9(3)
C4 C5 C6 116.0(3)
C9 N2 C10 117.3(3)
C3 C4 C5 120.0(3)
C3 C4 C12 118.3(3)
C5 C4 C12 121.7(3)
C7 C6 C10 116.6(3)
C7 C6 C5 122.1(3)
C10 C6 C5 121.3(3)
N1 C3 C4 123.7(3)
N1 C3 H3A 118.1
C4 C3 H3A 118.1
O2 C12 O3 120.2(4)
O2 C12 C4 124.5(3)
O3 C12 C4 115.4(4)
N2 C9 C8 122.7(3)
N2 C9 C11 116.6(3)
C8 C9 C11 120.7(4)
C15 O4 H4 109.5
C13 O5 H5 109.5
O5 C13 C18 122.9(4)
O5 C13 C14 116.1(3)
C18 C13 C14 121.0(3)
C13 C14 C15 119.1(4)
C13 C14 H14 120.4
C15 C14 H14 120.4
C8 C7 C6 119.8(4)
C8 C7 H7 120.1
C6 C7 H7 120.1
C7 C8 C9 119.4(4)
C7 C8 H8 120.3
C9 C8 H8 120.3
O4 C15 C16 117.8(3)
O4 C15 C14 121.9(3)
C16 C15 C14 120.3(4)
C2 C1 H1A 109.5
C2 C1 H1B 109.5
H1A C1 H1B 109.5
C2 C1 H1C 109.5
H1A C1 H1C 109.5
H1B C1 H1C 109.5
C15 C16 C17 119.7(4)
C15 C16 H16 120.1
C17 C16 H16 120.1
N1 C2 C1 111.9(3)
N1 C2 H2A 109.2
C1 C2 H2A 109.2
N1 C2 H2B 109.2
C1 C2 H2B 109.2
H2A C2 H2B 107.9
C16 C17 C18 121.1(4)
C16 C17 H17 119.5
C18 C17 H17 119.5
C9 C11 H11A 109.5
C9 C11 H11B 109.5
H11A C11 H11B 109.5
C9 C11 H11C 109.5
H11A C11 H11C 109.5
H11B C11 H11C 109.5
C13 C18 C17 118.7(4)
C13 C18 H18 120.7
C17 C18 H18 120.7

loop_
_geom_bond_atom_site_label_1
_geom_bond_atom_site_label_2
_geom_bond_distance
O3 C12 1.329(4)
O3 H3 0.8200
O1 C5 1.265(4)
N1 C3 1.331(4)
N1 C10 1.387(4)
N1 C2 1.483(4)
C10 N2 1.344(4)
C10 C6 1.395(4)
O2 C12 1.209(4)
C5 C4 1.413(4)
C5 C6 1.427(5)
N2 C9 1.325(4)
C4 C3 1.368(4)
C4 C12 1.474(5)
C6 C7 1.392(5)
C3 H3A 0.9300
C9 C8 1.390(5)
C9 C11 1.499(5)
O4 C15 1.367(4)
O4 H4 0.8200
O5 C13 1.359(4)
O5 H5 0.8200
C13 C18 1.373(5)
C13 C14 1.376(5)
C14 C15 1.380(4)
C14 H14 0.9300
C7 C8 1.358(5)
C7 H7 0.9300
C8 H8 0.9300
C15 C16 1.367(5)
C1 C2 1.493(5)
C1 H1A 0.9600
C1 H1B 0.9600
C1 H1C 0.9600
C16 C17 1.369(5)
C16 H16 0.9300
C2 H2A 0.9700
C2 H2B 0.9700
C17 C18 1.375(5)
C17 H17 0.9300
C11 H11A 0.9600
C11 H11B 0.9600
C11 H11C 0.9600
C18 H18 0.9300

loop_
_cod_related_entry_id
_cod_related_entry_database
_cod_related_entry_code
1 ChemSpider 30652480
